data_2011151
loop_
_publ_author_name
'Reuter, Hans'
'Pawlak, R\"udiger'

_publ_section_title
;
 Hydrolysis products of diorganotin dihalides. I.
 Bis[1,3-dihydroxo-1,1,3,3-tetrakis(2-methyl-2-phenylpropyl)distannoxane]
;
_journal_issue 7
_journal_name_full 'Acta Crystallographica Section C'
_journal_page_first 804
_journal_page_last 805
_journal_paper_doi 10.1107/S0108270100006016
_journal_volume 56
_journal_year 2000
_chemical_formula_iupac '[Sn4 O2 (OH)4 (C10 H13)8]'
_chemical_formula_sum 'C80 H108 O6 Sn4'
_chemical_formula_weight 1640.42
_chemical_name_systematic
;
 ?
;
_space_group_IT_number 2
_symmetry_cell_setting triclinic
_symmetry_space_group_name_Hall '-P 1'
_symmetry_space_group_name_H-M 'P -1'
_audit_creation_method SHELXL-97
_cell_angle_alpha 73.19(2)
_cell_angle_beta 81.944(19)
_cell_angle_gamma 66.91(2)
_cell_formula_units_Z 1
_cell_length_a 10.878(2)
_cell_length_b 11.598(3)
_cell_length_c 17.077(2)
_cell_measurement_reflns_used 20
_cell_measurement_temperature 293(2)
_cell_measurement_theta_max 12.52
_cell_measurement_theta_min 5.07
_cell_volume 1896.3(7)
_computing_cell_refinement XSCANS
_computing_data_collection 'XSCANS (Siemens, 1996)'
_computing_data_reduction 'SHELXTL (Sheldrick, 1997b)'
_computing_molecular_graphics SHELXTL
_computing_publication_material SHELXTL
_computing_structure_refinement 'SHELXL97 (Sheldrick, 1997a)'
_computing_structure_solution 'SHELXS97 (Sheldrick, 1997a)'
_diffrn_ambient_temperature 293(2)
_diffrn_measured_fraction_theta_full .991
_diffrn_measured_fraction_theta_max .991
_diffrn_measurement_device_type 'Siemens P4'
_diffrn_measurement_method '2\q/\w scans'
_diffrn_radiation_monochromator graphite
_diffrn_radiation_source 'fine-focus sealed tube'
_diffrn_radiation_type MoK\a
_diffrn_radiation_wavelength .71073
_diffrn_reflns_av_R_equivalents .033
_diffrn_reflns_av_sigmaI/netI .038
_diffrn_reflns_limit_h_max 1
_diffrn_reflns_limit_h_min -12
_diffrn_reflns_limit_k_max 12
_diffrn_reflns_limit_k_min -13
_diffrn_reflns_limit_l_max 20
_diffrn_reflns_limit_l_min -20
_diffrn_reflns_number 7739
_diffrn_reflns_theta_full 25.00
_diffrn_reflns_theta_max 25.00
_diffrn_reflns_theta_min 2.04
_diffrn_standards_decay_% 0
_diffrn_standards_interval_count 97
_diffrn_standards_number 3
_exptl_absorpt_coefficient_mu 1.351
_exptl_absorpt_correction_T_max .713
_exptl_absorpt_correction_T_min .652
_exptl_absorpt_correction_type \y-scan
_exptl_absorpt_process_details 'SHELXTL (Sheldrick, 1997b)'
_exptl_crystal_colour colourless
_exptl_crystal_density_diffrn 1.436
_exptl_crystal_density_method 'not measured'
_exptl_crystal_description block
_exptl_crystal_F_000 836
_exptl_crystal_size_max .43
_exptl_crystal_size_mid .29
_exptl_crystal_size_min .25
_refine_diff_density_max .618
_refine_diff_density_min -.507
_refine_ls_extinction_coef .0007(2)
_refine_ls_extinction_method 'SHELXL97 (Sheldrick, 1997a)'
_refine_ls_goodness_of_fit_ref 1.029
_refine_ls_hydrogen_treatment mixed
_refine_ls_matrix_type full
_refine_ls_number_parameters 408
_refine_ls_number_reflns 6615
_refine_ls_number_restraints 0
_refine_ls_restrained_S_all 1.029
_refine_ls_R_factor_all .039
_refine_ls_R_factor_gt .028
_refine_ls_shift/su_max .011
_refine_ls_shift/su_mean .000
_refine_ls_structure_factor_coef Fsqd
_refine_ls_weighting_details 'calc w = 1/[\s^2^(Fo^2^)+(0.0339P)^2^+0.3893P] where P=(Fo^2^+2Fc^2^)/3'
_refine_ls_weighting_scheme calc
_refine_ls_wR_factor_ref .072
_reflns_number_gt 5394
_reflns_number_total 6615
_reflns_threshold_expression I>2\s(I)
_cod_data_source_file na1470.cif
_cod_data_source_block I
_cod_depositor_comments
;
The following automatic conversions were performed:
'_symmetry_cell_setting' value 'Triclinic' changed to 'triclinic'
according to '/home/saulius/struct/CIF-dictionaries/cif_core.dic'
dictionary named 'cif_core.dic' version 2.4.1 from 2010-06-29.

Automatic conversion script
Id: cif_fix_enum 1527 2010-12-29 10:47:43Z saulius 

The following automatic conversions were performed:

'_symmetry_cell_setting' value 'Triclinic' changed to 'triclinic'
according to /home/saulius/struct/CIF-dictionaries/cif_core.dic
dictionary named 'cif_core.dic' version 2.4.1 from 2010-06-29.

Automatic conversion script
Id: cif_fix_values 1715 2011-07-08 13:25:40Z adriana 
;
_cod_original_cell_volume 1896.4(7)
_cod_original_sg_symbol_H-M P-1
_cod_database_code 2011151
_cod_database_fobs_code 2011151

loop_
_symmetry_equiv_pos_as_xyz
'x, y, z'
'-x, -y, -z'

loop_
_atom_site_label
_atom_site_fract_x
_atom_site_fract_y
_atom_site_fract_z
_atom_site_U_iso_or_equiv
_atom_site_adp_type
_atom_site_calc_flag
_atom_site_refinement_flags
_atom_site_occupancy
_atom_site_disorder_assembly
_atom_site_disorder_group
_atom_site_type_symbol
Sn1 .96953(2) .86217(2) .542080(10) .03170(7) Uani d . 1 . . Sn
Sn2 .89888(2) 1.03778(2) .683930(10) .03524(8) Uani d . 1 . . Sn
O1 .9655(2) 1.0250(2) .56851(13) .0355(5) Uani d . 1 . . O
O2 .9060(3) .8439(3) .66611(15) .0441(6) Uani d . 1 . . O
H2 .9326 .7693 .6950 .093(3) Uiso d R 1 . . H
O3 .9227(3) 1.2114(3) .65745(18) .0542(7) Uani d . 1 . . O
H3 .8497 1.2707 .6482 .093(3) Uiso d R 1 . . H
C110 1.1459(4) .6894(4) .5483(3) .0526(10) Uani d . 1 . . C
H110A 1.1160 .6174 .5600 .093(3) Uiso calc R 1 . . H
H110B 1.1870 .6963 .4938 .093(3) Uiso calc R 1 . . H
C111 1.2570(4) .6499(4) .6078(3) .0481(9) Uani d . 1 . . C
C112 1.2946(5) .7673(5) .5966(4) .0781(16) Uani d . 1 . . C
H112A 1.3167 .7979 .5400 .093(3) Uiso calc R 1 . . H
H112B 1.3704 .7430 .6291 .093(3) Uiso calc R 1 . . H
H112C 1.2205 .8349 .6138 .093(3) Uiso calc R 1 . . H
C113 1.3800(5) .5422(5) .5817(4) .0803(17) Uani d . 1 . . C
H113A 1.4047 .5734 .5257 .093(3) Uiso calc R 1 . . H
H113B 1.3583 .4675 .5872 .093(3) Uiso calc R 1 . . H
H113C 1.4533 .5190 .6159 .093(3) Uiso calc R 1 . . H
C114 1.2210(5) .5970(4) .6965(3) .0567(11) Uani d . 1 . . C
C115 1.1225(8) .5486(7) .7188(4) .099(2) Uani d . 1 . . C
H115 1.0736 .5467 .6790 .093(3) Uiso calc R 1 . . H
C116 1.0946(12) .5018(10) .8014(6) .162(5) Uani d . 1 . . C
H116 1.0273 .4684 .8162 .093(3) Uiso calc R 1 . . H
C117 1.1619(16) .5040(11) .8586(6) .183(8) Uani d . 1 . . C
H117 1.1381 .4766 .9133 .093(3) Uiso calc R 1 . . H
C118 1.2660(14) .5457(9) .8395(5) .153(6) Uani d . 1 . . C
H118 1.3179 .5414 .8800 .093(3) Uiso calc R 1 . . H
C119 1.2907(8) .5939(6) .7589(4) .100(2) Uani d . 1 . . C
H119 1.3586 .6267 .7452 .093(3) Uiso calc R 1 . . H
C120 .7838(4) .8892(3) .4948(2) .0400(7) Uani d . 1 . . C
H120A .7126 .9502 .5202 .093(3) Uiso calc R 1 . . H
H120B .7849 .9311 .4368 .093(3) Uiso calc R 1 . . H
C121 .7441(4) .7717(4) .5045(2) .0410(8) Uani d . 1 . . C
C122 .8472(5) .6789(5) .4575(3) .0642(13) Uani d . 1 . . C
H122A .8538 .7251 .4015 .093(3) Uiso calc R 1 . . H
H122B .8194 .6090 .4597 .093(3) Uiso calc R 1 . . H
H122C .9328 .6446 .4820 .093(3) Uiso calc R 1 . . H
C123 .6102(5) .8214(5) .4628(3) .0617(12) Uani d . 1 . . C
H123A .6196 .8633 .4061 .093(3) Uiso calc R 1 . . H
H123B .5431 .8823 .4892 .093(3) Uiso calc R 1 . . H
H123C .5841 .7497 .4669 .093(3) Uiso calc R 1 . . H
C124 .7278(4) .7055(4) .5943(3) .0456(8) Uani d . 1 . . C
C125 .8010(7) .5764(5) .6290(4) .0800(16) Uani d . 1 . . C
H125 .8655 .5275 .5973 .093(3) Uiso calc R 1 . . H
C126 .7802(13) .5198(9) .7085(5) .140(4) Uani d . 1 . . C
H126 .8306 .4325 .7299 .093(3) Uiso calc R 1 . . H
C127 .6902(12) .5848(11) .7568(5) .136(4) Uani d . 1 . . C
H127 .6774 .5436 .8110 .093(3) Uiso calc R 1 . . H
C128 .6151(8) .7156(10) .7253(4) .106(3) Uani d . 1 . . C
H128 .5527 .7627 .7586 .093(3) Uiso calc R 1 . . H
C129 .6338(5) .7759(6) .6434(3) .0680(13) Uani d . 1 . . C
H129 .5832 .8631 .6220 .093(3) Uiso calc R 1 . . H
C210 .6841(4) 1.1042(4) .6894(2) .0456(8) Uani d . 1 . . C
H210A .6509 1.1802 .6441 .093(3) Uiso calc R 1 . . H
H210B .6596 1.0375 .6801 .093(3) Uiso calc R 1 . . H
C211 .6086(4) 1.1391(4) .7683(2) .0474(9) Uani d . 1 . . C
C212 .4584(5) 1.1717(7) .7597(3) .0750(15) Uani d . 1 . . C
H212A .4461 1.0972 .7536 .093(3) Uiso calc R 1 . . H
H212B .4260 1.2426 .7124 .093(3) Uiso calc R 1 . . H
H212C .4097 1.1954 .8076 .093(3) Uiso calc R 1 . . H
C213 .6257(5) 1.2592(5) .7779(3) .0626(12) Uani d . 1 . . C
H213A .5948 1.3292 .7299 .093(3) Uiso calc R 1 . . H
H213B .7184 1.2398 .7847 .093(3) Uiso calc R 1 . . H
H213C .5745 1.2839 .8250 .093(3) Uiso calc R 1 . . H
C214 .6568(4) 1.0241(4) .8438(3) .0510(9) Uani d . 1 . . C
C215 .6991(7) .8980(6) .8386(4) .0809(17) Uani d . 1 . . C
H215 .7018 .8814 .7881 .093(3) Uiso calc R 1 . . H
C216 .7379(9) .7947(7) .9084(5) .115(3) Uani d . 1 . . C
H216 .7684 .7098 .9040 .093(3) Uiso calc R 1 . . H
C217 .7309(9) .8186(10) .9830(5) .124(3) Uani d . 1 . . C
H217 .7534 .7499 1.0297 .093(3) Uiso calc R 1 . . H
C218 .6923(10) .9392(9) .9890(4) .120(3) Uani d . 1 . . C
H218 .6898 .9549 1.0397 .093(3) Uiso calc R 1 . . H
C219 .6554(7) 1.0424(7) .9197(3) .0845(18) Uani d . 1 . . C
H219 .6290 1.1264 .9250 .093(3) Uiso calc R 1 . . H
C220 1.0341(4) .9157(4) .7812(2) .0512(9) Uani d . 1 . . C
H220A .9841 .8744 .8235 .093(3) Uiso calc R 1 . . H
H220B 1.1022 .8475 .7598 .093(3) Uiso calc R 1 . . H
C221 1.1078(4) .9687(5) .8242(2) .0513(10) Uani d . 1 . . C
C222 1.0077(6) 1.0730(5) .8635(3) .0765(16) Uani d . 1 . . C
H222A .9516 1.0368 .9027 .093(3) Uiso calc R 1 . . H
H222B .9535 1.1433 .8219 .093(3) Uiso calc R 1 . . H
H222C 1.0550 1.1045 .8904 .093(3) Uiso calc R 1 . . H
C223 1.1962(6) 1.0253(7) .7624(4) .0871(19) Uani d . 1 . . C
H223A 1.2590 .9595 .7378 .093(3) Uiso calc R 1 . . H
H223B 1.2436 1.0568 .7893 .093(3) Uiso calc R 1 . . H
H223C 1.1421 1.0956 .7208 .093(3) Uiso calc R 1 . . H
C224 1.1910(4) .8556(5) .8928(2) .0538(10) Uani d . 1 . . C
C225 1.1296(5) .7897(6) .9551(3) .0694(14) Uani d . 1 . . C
H225 1.0374 .8134 .9553 .093(3) Uiso calc R 1 . . H
C226 1.2025(7) .6880(7) 1.0180(3) .0905(19) Uani d . 1 . . C
H226 1.1587 .6451 1.0595 .093(3) Uiso calc R 1 . . H
C227 1.3371(7) .6517(7) 1.0188(4) .091(2) Uani d . 1 . . C
H227 1.3856 .5834 1.0605 .093(3) Uiso calc R 1 . . H
C228 1.4005(6) .7147(7) .9589(4) .091(2) Uani d . 1 . . C
H228 1.4928 .6899 .9595 .093(3) Uiso calc R 1 . . H
C229 1.3286(5) .8163(6) .8966(3) .0718(14) Uani d . 1 . . C
H229 1.3737 .8593 .8561 .093(3) Uiso calc R 1 . . H

loop_
_atom_site_aniso_label
_atom_site_aniso_U_11
_atom_site_aniso_U_22
_atom_site_aniso_U_33
_atom_site_aniso_U_12
_atom_site_aniso_U_13
_atom_site_aniso_U_23
Sn1 .03413(12) .03008(12) .03403(12) -.01365(9) .00007(9) -.01091(9)
Sn2 .03640(13) .04182(14) .03069(12) -.01563(10) .00221(9) -.01395(9)
O1 .0442(13) .0367(12) .0320(11) -.0205(10) .0059(10) -.0138(9)
O2 .0587(16) .0450(14) .0352(12) -.0269(12) .0035(11) -.0115(10)
O3 .0604(18) .0539(17) .0576(17) -.0292(14) .0028(14) -.0191(14)
C110 .057(2) .044(2) .049(2) -.0029(18) -.0052(18) -.0215(17)
C111 .0381(19) .0386(19) .057(2) -.0037(16) -.0035(16) -.0102(17)
C112 .048(3) .063(3) .119(5) -.021(2) -.014(3) -.012(3)
C113 .059(3) .064(3) .087(4) .010(2) .000(3) -.020(3)
C114 .057(2) .041(2) .057(2) -.0021(18) -.012(2) -.0079(18)
C115 .098(5) .091(5) .090(4) -.043(4) -.002(4) .015(4)
C116 .159(10) .150(9) .114(7) -.060(8) .018(7) .050(7)
C117 .239(17) .109(8) .076(5) .016(9) .030(8) .028(5)
C118 .234(15) .095(6) .075(5) .021(7) -.066(7) -.024(5)
C119 .133(6) .069(4) .076(4) .002(4) -.049(4) -.019(3)
C120 .0386(18) .0370(17) .0461(19) -.0162(15) -.0049(14) -.0087(14)
C121 .0434(19) .0400(18) .0477(19) -.0212(16) -.0007(15) -.0153(15)
C122 .070(3) .067(3) .083(3) -.040(2) .021(2) -.048(3)
C123 .062(3) .069(3) .070(3) -.039(2) -.015(2) -.015(2)
C124 .047(2) .046(2) .055(2) -.0300(18) .0005(17) -.0133(17)
C125 .109(5) .045(3) .087(4) -.038(3) -.016(3) .000(2)
C126 .239(13) .094(6) .099(6) -.103(8) -.049(7) .037(5)
C127 .215(12) .164(10) .071(4) -.147(10) .004(6) .013(5)
C128 .119(6) .177(8) .074(4) -.106(6) .038(4) -.054(5)
C129 .064(3) .091(4) .063(3) -.042(3) .014(2) -.030(3)
C210 .0390(19) .060(2) .0410(18) -.0204(17) .0020(15) -.0162(17)
C211 .0381(19) .060(2) .045(2) -.0180(17) .0034(15) -.0173(17)
C212 .038(2) .113(5) .071(3) -.023(3) .006(2) -.031(3)
C213 .059(3) .056(3) .067(3) -.012(2) .004(2) -.025(2)
C214 .042(2) .061(2) .051(2) -.0236(19) .0055(17) -.0139(19)
C215 .103(5) .068(3) .072(3) -.042(3) .027(3) -.017(3)
C216 .120(6) .068(4) .128(7) -.035(4) .026(5) .002(4)
C217 .128(7) .128(7) .085(5) -.058(6) -.010(5) .035(5)
C218 .183(9) .132(7) .057(3) -.083(7) -.023(4) .003(4)
C219 .115(5) .095(4) .051(3) -.049(4) -.004(3) -.015(3)
C220 .056(2) .056(2) .0403(19) -.0179(19) -.0104(17) -.0095(17)
C221 .046(2) .068(3) .0433(19) -.019(2) -.0057(16) -.0198(19)
C222 .084(4) .073(3) .070(3) -.008(3) -.023(3) -.036(3)
C223 .066(3) .123(5) .075(3) -.054(4) -.017(3) .006(3)
C224 .048(2) .072(3) .041(2) -.016(2) -.0050(17) -.023(2)
C225 .056(3) .091(4) .048(2) -.018(3) -.003(2) -.012(2)
C226 .102(5) .100(5) .051(3) -.026(4) -.012(3) -.004(3)
C227 .090(4) .087(4) .068(3) .004(3) -.032(3) -.019(3)
C228 .060(3) .108(5) .090(4) -.008(3) -.025(3) -.025(4)
C229 .051(3) .095(4) .063(3) -.015(3) -.010(2) -.024(3)

loop_
_atom_type_symbol
_atom_type_description
_atom_type_scat_dispersion_real
_atom_type_scat_dispersion_imag
_atom_type_scat_source
C C .0033 .0016 'International Tables Vol C Tables 4.2.6.8 and 6.1.1.4'
H H .0000 .0000 'International Tables Vol C Tables 4.2.6.8 and 6.1.1.4'
O O .0106 .0060 'International Tables Vol C Tables 4.2.6.8 and 6.1.1.4'
Sn Sn -.6537 1.4246 'International Tables Vol C Tables 4.2.6.8 and 6.1.1.4'

loop_
_geom_angle_atom_site_label_1
_geom_angle_atom_site_label_2
_geom_angle_atom_site_label_3
_geom_angle_site_symmetry_3
_geom_angle
_geom_angle_publ_flag
O1 Sn1 O2 . 74.57(10) y
O1 Sn1 C110 . 123.75(15) y
O2 Sn1 C110 . 102.28(14) y
O1 Sn1 C120 . 112.75(12) y
O2 Sn1 C120 . 97.29(13) y
C110 Sn1 C120 . 123.19(16) y
O1 Sn1 O1 2_776 73.19(9) y
O2 Sn1 O1 2_776 147.75(9) y
C110 Sn1 O1 2_776 94.94(14) y
C120 Sn1 O1 2_776 95.71(12) y
O1 Sn2 O3 . 88.71(11) y
O1 Sn2 C220 . 117.14(14) y
O3 Sn2 C220 . 104.28(15) y
O1 Sn2 C210 . 109.07(12) y
O3 Sn2 C210 . 99.93(15) y
C220 Sn2 C210 . 127.61(16) y
O1 Sn2 O2 . 70.34(9) y
O3 Sn2 O2 . 159.00(10) y
C220 Sn2 O2 . 84.83(14) y
C210 Sn2 O2 . 88.70(14) y
Sn2 O1 Sn1 . 114.13(11) y
Sn2 O1 Sn1 2_776 139.02(12) y
Sn1 O1 Sn1 2_776 106.81(9) y
Sn1 O2 Sn2 . 100.87(10) y
C111 C110 Sn1 . 121.9(3) ?
C114 C111 C112 . 111.9(4) ?
C114 C111 C110 . 114.0(4) ?
C112 C111 C110 . 107.5(4) ?
C114 C111 C113 . 107.9(4) ?
C112 C111 C113 . 107.8(4) ?
C110 C111 C113 . 107.5(4) ?
C115 C114 C119 . 116.5(6) ?
C115 C114 C111 . 123.0(5) ?
C119 C114 C111 . 120.5(6) ?
C114 C115 C116 . 120.0(9) ?
C117 C116 C115 . 121.1(12) ?
C116 C117 C118 . 121.3(10) ?
C119 C118 C117 . 117.2(11) ?
C118 C119 C114 . 123.8(10) ?
C121 C120 Sn1 . 120.2(2) ?
C124 C121 C123 . 108.9(3) ?
C124 C121 C122 . 112.7(4) ?
C123 C121 C122 . 106.6(4) ?
C124 C121 C120 . 111.6(3) ?
C123 C121 C120 . 107.8(3) ?
C122 C121 C120 . 109.0(3) ?
C125 C124 C129 . 118.0(5) ?
C125 C124 C121 . 122.8(4) ?
C129 C124 C121 . 119.2(4) ?
C126 C125 C124 . 121.0(8) ?
C127 C126 C125 . 122.2(9) ?
C126 C127 C128 . 119.1(7) ?
C127 C128 C129 . 119.9(7) ?
C124 C129 C128 . 119.8(6) ?
C211 C210 Sn2 . 118.6(3) ?
C213 C211 C214 . 111.5(4) ?
C213 C211 C212 . 108.5(4) ?
C214 C211 C212 . 107.8(4) ?
C213 C211 C210 . 109.5(3) ?
C214 C211 C210 . 111.2(3) ?
C212 C211 C210 . 108.3(4) ?
C219 C214 C215 . 116.9(5) ?
C219 C214 C211 . 121.6(5) ?
C215 C214 C211 . 121.5(4) ?
C214 C215 C216 . 120.7(6) ?
C217 C216 C215 . 119.9(8) ?
C218 C217 C216 . 120.2(7) ?
C217 C218 C219 . 120.1(7) ?
C214 C219 C218 . 122.1(7) ?
C221 C220 Sn2 . 122.4(3) ?
C223 C221 C222 . 109.6(5) ?
C223 C221 C220 . 109.3(4) ?
C222 C221 C220 . 110.4(4) ?
C223 C221 C224 . 111.2(4) ?
C222 C221 C224 . 108.2(4) ?
C220 C221 C224 . 108.1(4) ?
C225 C224 C229 . 116.4(5) ?
C225 C224 C221 . 120.5(4) ?
C229 C224 C221 . 123.1(5) ?
C224 C225 C226 . 121.5(5) ?
C227 C226 C225 . 120.1(6) ?
C228 C227 C226 . 119.9(6) ?
C227 C228 C229 . 120.2(6) ?
C228 C229 C224 . 121.8(6) ?

loop_
_geom_bond_atom_site_label_1
_geom_bond_atom_site_label_2
_geom_bond_site_symmetry_2
_geom_bond_distance
_geom_bond_publ_flag
Sn1 O1 . 2.049(2) y
Sn1 O2 . 2.110(2) y
Sn1 C110 . 2.151(4) y
Sn1 C120 . 2.155(4) y
Sn1 O1 2_776 2.168(2) y
Sn2 O1 . 2.029(2) y
Sn2 O3 . 2.043(3) y
Sn2 C220 . 2.149(4) y
Sn2 C210 . 2.151(4) y
Sn2 O2 . 2.325(3) y
O1 Sn1 2_776 2.168(2) ?
C110 C111 . 1.530(6) ?
C111 C114 . 1.519(6) ?
C111 C112 . 1.525(7) ?
C111 C113 . 1.546(6) ?
C114 C115 . 1.358(8) ?
C114 C119 . 1.378(8) ?
C115 C116 . 1.393(10) ?
C116 C117 . 1.312(18) ?
C117 C118 . 1.363(18) ?
C118 C119 . 1.360(12) ?
C120 C121 . 1.543(5) ?
C121 C124 . 1.523(5) ?
C121 C123 . 1.536(6) ?
C121 C122 . 1.537(5) ?
C124 C125 . 1.383(7) ?
C124 C129 . 1.385(7) ?
C125 C126 . 1.357(10) ?
C126 C127 . 1.328(14) ?
C127 C128 . 1.391(13) ?
C128 C129 . 1.396(8) ?
C210 C211 . 1.549(5) ?
C211 C213 . 1.531(6) ?
C211 C214 . 1.536(6) ?
C211 C212 . 1.545(6) ?
C214 C219 . 1.370(7) ?
C214 C215 . 1.375(7) ?
C215 C216 . 1.397(9) ?
C216 C217 . 1.366(12) ?
C217 C218 . 1.324(12) ?
C218 C219 . 1.390(9) ?
C220 C221 . 1.539(6) ?
C221 C223 . 1.510(7) ?
C221 C222 . 1.527(6) ?
C221 C224 . 1.545(6) ?
C224 C225 . 1.376(7) ?
C224 C229 . 1.388(7) ?
C225 C226 . 1.395(8) ?
C226 C227 . 1.356(10) ?
C227 C228 . 1.350(10) ?
C228 C229 . 1.384(8) ?
